data_7060289
loop_
_publ_author_name
'Xin, Yu'
'Zhou, Jun'
'Xing, Yong Heng'
'Bai, Feng Ying'
'Sun, Li Xian'

_publ_section_title
;
 A series of porous 3D inorganic--organic hybrid framework crystalline
 materials based on 5-aminoisophthalic acid for photocatalytic degradation
 of crystal violet
;
_journal_issue 7
_journal_name_full 'New Journal of Chemistry'
_journal_page_first 3432
_journal_page_last 3440
_journal_paper_doi 10.1039/D0NJ05472K
_journal_volume 45
_journal_year 2021
_chemical_formula_moiety 'C13 H9 Co N2 O4, 2(H2 O)'
_chemical_formula_sum 'C13 H15 Co N2 O6'
_chemical_formula_weight 354.20
_space_group_crystal_system monoclinic
_space_group_IT_number 14
_space_group_name_Hall '-P 2ybc'
_space_group_name_H-M_alt 'P 1 21/c 1'
_atom_sites_solution_hydrogens mixed
_audit_block_doi 10.5517/ccdc.csd.cc25qjct
_audit_creation_date 2020-07-11
_audit_creation_method
;
Olex2 1.2
(compiled 2018.05.29 svn.r3508 for OlexSys, GUI svn.r5506)
;
_audit_update_record
;
2020-07-20 deposited with the CCDC.	2020-12-28 downloaded from the CCDC.
;
_cell_angle_alpha 90
_cell_angle_beta 109.076(2)
_cell_angle_gamma 90
_cell_formula_units_Z 4
_cell_length_a 12.6083(16)
_cell_length_b 7.6426(9)
_cell_length_c 16.1273(19)
_cell_measurement_reflns_used 4337
_cell_measurement_temperature 293.15
_cell_measurement_theta_max 30.941
_cell_measurement_theta_min 3.167
_cell_volume 1468.7(3)
_computing_cell_refinement 'SAINT v8.34A (Bruker, 2013)'
_computing_data_collection 'Bruker SMART'
_computing_data_reduction 'SAINT v8.34A (Bruker, 2013)'
_computing_molecular_graphics 'Olex2 (Dolomanov et al., 2009)'
_computing_publication_material 'Olex2 (Dolomanov et al., 2009)'
_computing_structure_refinement 'ShelXL (Sheldrick, 2015)'
_computing_structure_solution 'SHELXS-97 (Sheldrick, 1990)'
_diffrn_ambient_temperature 293.15
_diffrn_measured_fraction_theta_full 0.989
_diffrn_measured_fraction_theta_max 0.989
_diffrn_measurement_device_type 'CCD Area Detector'
_diffrn_measurement_method 'phi and omega scans'
_diffrn_radiation_monochromator graphite
_diffrn_radiation_type MoK\a
_diffrn_radiation_wavelength 0.71073
_diffrn_reflns_av_R_equivalents 0.0281
_diffrn_reflns_av_unetI/netI 0.0358
_diffrn_reflns_Laue_measured_fraction_full 0.989
_diffrn_reflns_Laue_measured_fraction_max 0.989
_diffrn_reflns_limit_h_max 13
_diffrn_reflns_limit_h_min -14
_diffrn_reflns_limit_k_max 9
_diffrn_reflns_limit_k_min -8
_diffrn_reflns_limit_l_max 19
_diffrn_reflns_limit_l_min -15
_diffrn_reflns_number 6635
_diffrn_reflns_point_group_measured_fraction_full 0.989
_diffrn_reflns_point_group_measured_fraction_max 0.989
_diffrn_reflns_theta_full 24.993
_diffrn_reflns_theta_max 24.993
_diffrn_reflns_theta_min 1.709
_exptl_absorpt_coefficient_mu 1.199
_exptl_absorpt_correction_T_max 0.7462
_exptl_absorpt_correction_T_min 0.6165
_exptl_absorpt_correction_type none
_exptl_absorpt_process_details
;
SADABS-2014/5 (Bruker,2014/5) was used for absorption correction.
wR2(int) was 0.1200 before and 0.0519 after correction.
The Ratio of minimum to maximum transmission is 0.8262.
The \l/2 correction factor is 0.00150.
;
_exptl_crystal_colour 'clear light colourless'
_exptl_crystal_colour_lustre clear
_exptl_crystal_colour_modifier light
_exptl_crystal_colour_primary colourless
_exptl_crystal_density_diffrn 1.602
_exptl_crystal_density_method 'not measured'
_exptl_crystal_description block
_exptl_crystal_F_000 728
_exptl_crystal_size_max 0.52
_exptl_crystal_size_mid 0.47
_exptl_crystal_size_min 0.35
_refine_diff_density_max 3.047
_refine_diff_density_min -1.506
_refine_diff_density_rms 0.165
_refine_ls_extinction_method none
_refine_ls_goodness_of_fit_ref 1.061
_refine_ls_hydrogen_treatment constr
_refine_ls_matrix_type full
_refine_ls_number_parameters 197
_refine_ls_number_reflns 2555
_refine_ls_number_restraints 0
_refine_ls_restrained_S_all 1.061
_refine_ls_R_factor_all 0.0901
_refine_ls_R_factor_gt 0.0844
_refine_ls_shift/su_max 0.000
_refine_ls_shift/su_mean 0.000
_refine_ls_structure_factor_coef Fsqd
_refine_ls_weighting_details 'w=1/[\s^2^(Fo^2^)+(0.1741P)^2^+5.2509P] where P=(Fo^2^+2Fc^2^)/3'
_refine_ls_weighting_scheme calc
_refine_ls_wR_factor_gt 0.2520
_refine_ls_wR_factor_ref 0.2571
_reflns_Friedel_coverage 0.000
_reflns_number_gt 2252
_reflns_number_total 2555
_reflns_threshold_expression 'I > 2\s(I)'
_cod_data_source_file d0nj05472k2.cif
_cod_data_source_block zj
_cod_depositor_comments 'Adding full bibliography for 7060289--7060295.cif.'
_cod_database_code 7060289
_shelx_shelxl_version_number 2018/3
_shelx_space_group_comment
;
The symmetry employed for this shelxl refinement is uniquely defined
by the following loop, which should always be used as a source of
symmetry information in preference to the above space-group names.
They are only intended as comments.
;
_shelx_estimated_absorpt_t_max 0.679
_shelx_estimated_absorpt_t_min 0.574
_olex2_refinement_description
;
1. Fixed Uiso
 At 1.2 times of:
  All C(H) groups, All N(H,H) groups
 At 1.5 times of:
  All O(H,H) groups
2.a Riding coordinates:
 O2W(H2WA,H2WB)
2.b Free rotating group:
 O1W(H1WA,H1WB)
2.c Secondary CH2 refined with riding coordinates:
 N1(H1A,H1B)
2.d Aromatic/amide H refined with riding coordinates:
 C5(H5), C3(H3), C8(H8), C12(H12), C10(H10), C9(H9), C13(H13)
;
_olex2_submission_special_instructions 'No special instructions were received'

loop_
_space_group_symop_operation_xyz
'x, y, z'
'-x, y+1/2, -z+1/2'
'-x, -y, -z'
'x, -y-1/2, z-1/2'

loop_
_atom_site_label
_atom_site_type_symbol
_atom_site_fract_x
_atom_site_fract_y
_atom_site_fract_z
_atom_site_U_iso_or_equiv
_atom_site_adp_type
_atom_site_occupancy
_atom_site_site_symmetry_order
_atom_site_calc_flag
_atom_site_refinement_flags_posn
_atom_site_refinement_flags_adp
_atom_site_refinement_flags_occupancy
_atom_site_disorder_assembly
_atom_site_disorder_group
Co1 Co 0.18614(7) 0.49346(8) 0.31755(4) 0.0300(4) Uani 1 1 d . . . . .
C4 C 0.0741(5) 0.2389(7) 0.4000(4) 0.0299(12) Uani 1 1 d . . . . .
N1 N 0.0437(4) 0.3771(6) 0.3364(3) 0.0353(11) Uani 1 1 d . . . . .
H1A H 0.005336 0.458368 0.354115 0.042 Uiso 1 1 calc R . . . .
H1B H -0.000655 0.334455 0.285519 0.042 Uiso 1 1 calc R . . . .
C2 C 0.1386(5) -0.0564(7) 0.4356(4) 0.0315(12) Uani 1 1 d . . . . .
C5 C 0.0857(5) 0.2703(7) 0.4881(4) 0.0317(12) Uani 1 1 d . . . . .
H5 H 0.068103 0.379411 0.505534 0.038 Uiso 1 1 calc R . . . .
C3 C 0.0992(5) 0.0762(7) 0.3743(4) 0.0328(12) Uani 1 1 d . . . . .
H3 H 0.089728 0.055087 0.315495 0.039 Uiso 1 1 calc R . . . .
C6 C 0.1235(4) 0.1381(7) 0.5487(3) 0.0305(12) Uani 1 1 d . . . . .
C8 C 0.1514(5) -0.0243(8) 0.5232(4) 0.0346(13) Uani 1 1 d . . . . .
H8 H 0.178659 -0.111761 0.564774 0.042 Uiso 1 1 calc R . . . .
N2 N 0.3139(4) 0.3316(7) 0.3853(3) 0.0396(12) Uani 1 1 d . . . . .
C11 C 0.4621(6) 0.0680(10) 0.4763(5) 0.0457(15) Uani 1 1 d . . . . .
C12 C 0.4042(8) 0.0566(13) 0.3885(5) 0.074(3) Uani 1 1 d . . . . .
H12 H 0.413103 -0.041760 0.357455 0.088 Uiso 1 1 calc R . . . .
C10 C 0.4381(9) 0.2148(13) 0.5182(6) 0.086(3) Uani 1 1 d . . . . .
H10 H 0.471378 0.227677 0.578512 0.103 Uiso 1 1 calc R . . . .
C9 C 0.3655(8) 0.3406(12) 0.4710(5) 0.076(3) Uani 1 1 d . . . . .
H9 H 0.351888 0.437456 0.500904 0.091 Uiso 1 1 calc R . . . .
C13 C 0.3329(7) 0.1887(12) 0.3453(5) 0.069(2) Uani 1 1 d . . . . .
H13 H 0.296339 0.177131 0.285305 0.083 Uiso 1 1 calc R . . . .
C1A C 0.1656(5) -0.2314(8) 0.4075(4) 0.0369(13) Uani 1 1 d . . . . .
O1 O 0.1482(4) -0.2567(5) 0.3261(3) 0.0465(11) Uani 1 1 d . . . . .
O2 O 0.2034(5) -0.3485(6) 0.4616(3) 0.0594(14) Uani 1 1 d . . . . .
C7 C 0.1339(5) 0.1704(8) 0.6438(4) 0.0324(12) Uani 1 1 d . . . . .
O3 O 0.1695(4) 0.0401(7) 0.6946(3) 0.0477(11) Uani 1 1 d . . . . .
O4 O 0.1099(4) 0.3138(7) 0.6662(3) 0.0526(12) Uani 1 1 d . . . . .
O2W O 0.508(3) -0.030(6) 0.2213(17) 0.63(4) Uani 1 1 d . . . . .
H2WA H 0.575367 -0.048014 0.254127 0.951 Uiso 1 1 d R . . . .
H2WB H 0.502737 -0.051954 0.168297 0.951 Uiso 1 1 d R . . . .
O1W O 0.7365(9) 0.0818(14) 0.8559(7) 0.119(3) Uiso 1 1 d . . . . .
H1WA H 0.688666 0.031662 0.874683 0.179 Uiso 1 1 d G . . . .
H1WB H 0.787282 0.005318 0.861363 0.179 Uiso 1 1 d G . . . .

loop_
_atom_site_aniso_label
_atom_site_aniso_U_11
_atom_site_aniso_U_22
_atom_site_aniso_U_33
_atom_site_aniso_U_23
_atom_site_aniso_U_13
_atom_site_aniso_U_12
Co1 0.0512(6) 0.0216(5) 0.0156(5) 0.0004(3) 0.0088(4) 0.0160(3)
C4 0.040(3) 0.024(3) 0.028(3) 0.001(2) 0.014(2) 0.002(2)
N1 0.053(3) 0.025(2) 0.027(2) 0.002(2) 0.013(2) 0.006(2)
C2 0.042(3) 0.022(3) 0.033(3) -0.001(2) 0.017(2) -0.002(2)
C5 0.044(3) 0.024(3) 0.030(3) -0.005(2) 0.016(2) 0.000(2)
C3 0.050(3) 0.027(3) 0.023(3) -0.002(2) 0.015(2) -0.004(2)
C6 0.039(3) 0.033(3) 0.021(3) -0.003(2) 0.012(2) -0.005(2)
C8 0.046(3) 0.028(3) 0.032(3) 0.001(2) 0.015(3) -0.004(2)
N2 0.045(3) 0.039(3) 0.036(3) 0.001(2) 0.014(2) 0.009(2)
C11 0.043(3) 0.051(4) 0.038(3) 0.002(3) 0.007(3) 0.007(3)
C12 0.089(6) 0.071(5) 0.044(4) -0.012(4) -0.001(4) 0.047(5)
C10 0.121(8) 0.071(6) 0.039(4) -0.014(4) -0.010(5) 0.049(6)
C9 0.098(6) 0.062(5) 0.044(4) -0.015(4) -0.008(4) 0.042(5)
C13 0.083(5) 0.074(6) 0.038(4) -0.007(4) 0.002(4) 0.040(5)
C1A 0.050(3) 0.026(3) 0.038(3) -0.003(3) 0.019(3) 0.001(2)
O1 0.082(3) 0.025(2) 0.040(3) -0.0037(18) 0.030(2) 0.003(2)
O2 0.092(4) 0.032(2) 0.044(3) 0.000(2) 0.008(3) 0.020(2)
C7 0.040(3) 0.038(3) 0.022(3) -0.002(2) 0.014(2) -0.002(2)
O3 0.071(3) 0.047(2) 0.027(2) 0.005(2) 0.020(2) -0.001(2)
O4 0.076(3) 0.053(3) 0.034(2) -0.007(2) 0.025(2) 0.013(2)
O2W 0.58(5) 1.16(10) 0.19(2) 0.08(3) 0.16(3) 0.65(6)

loop_
_atom_type_symbol
_atom_type_description
_atom_type_scat_dispersion_real
_atom_type_scat_dispersion_imag
_atom_type_scat_source
C C 0.0033 0.0016 'International Tables Vol C Tables 4.2.6.8 and 6.1.1.4'
H H 0.0000 0.0000 'International Tables Vol C Tables 4.2.6.8 and 6.1.1.4'
N N 0.0061 0.0033 'International Tables Vol C Tables 4.2.6.8 and 6.1.1.4'
O O 0.0106 0.0060 'International Tables Vol C Tables 4.2.6.8 and 6.1.1.4'
Co Co 0.3494 0.9721 'International Tables Vol C Tables 4.2.6.8 and 6.1.1.4'

loop_
_geom_angle_atom_site_label_1
_geom_angle_atom_site_label_2
_geom_angle_atom_site_label_3
_geom_angle
_geom_angle_site_symmetry_1
_geom_angle_site_symmetry_3
_geom_angle_publ_flag
N2 Co1 N1 103.1(2) . . ?
O1 Co1 N1 99.17(19) 1_565 . ?
O1 Co1 N2 135.4(2) 1_565 . ?
O3 Co1 N1 106.1(2) 4_565 . ?
O3 Co1 N2 105.6(2) 4_565 . ?
O3 Co1 O1 104.5(2) 4_565 1_565 ?
C5 C4 N1 121.0(5) . . ?
C3 C4 N1 118.8(5) . . ?
C3 C4 C5 120.1(5) . . ?
C4 N1 Co1 111.9(4) . . ?
C3 C2 C1A 120.2(5) . . ?
C8 C2 C3 119.4(5) . . ?
C8 C2 C1A 120.5(5) . . ?
C6 C5 C4 119.4(5) . . ?
C4 C3 C2 120.5(5) . . ?
C5 C6 C8 120.5(5) . . ?
C5 C6 C7 119.6(5) . . ?
C8 C6 C7 119.9(5) . . ?
C6 C8 C2 120.2(6) . . ?
C9 N2 Co1 124.1(5) . . ?
C9 N2 C13 116.4(6) . . ?
C13 N2 Co1 118.3(5) . . ?
C12 C11 C11 122.5(9) . 3_656 ?
C12 C11 C10 115.3(7) . . ?
C10 C11 C11 122.1(8) . 3_656 ?
C11 C12 C13 121.0(8) . . ?
C9 C10 C11 120.4(7) . . ?
N2 C9 C10 123.7(7) . . ?
N2 C13 C12 123.2(7) . . ?
O1 C1A C2 118.1(5) . . ?
O2 C1A C2 120.7(5) . . ?
O2 C1A O1 121.1(5) . . ?
C1A O1 Co1 104.7(4) . 1_545 ?
O3 C7 C6 114.8(5) . . ?
O4 C7 C6 119.9(5) . . ?
O4 C7 O3 125.4(5) . . ?
C7 O3 Co1 131.1(4) . 4_566 ?

loop_
_geom_bond_atom_site_label_1
_geom_bond_atom_site_label_2
_geom_bond_distance
_geom_bond_site_symmetry_2
_geom_bond_publ_flag
Co1 N1 2.113(5) . ?
Co1 N2 2.041(5) . ?
Co1 O1 1.984(4) 1_565 ?
Co1 O3 1.942(5) 4_565 ?
C4 N1 1.435(7) . ?
C4 C5 1.400(8) . ?
C4 C3 1.381(8) . ?
C2 C3 1.390(9) . ?
C2 C8 1.389(9) . ?
C2 C1A 1.487(8) . ?
C5 C6 1.377(8) . ?
C6 C8 1.389(8) . ?
C6 C7 1.516(7) . ?
N2 C9 1.323(9) . ?
N2 C13 1.329(9) . ?
C11 C11 1.450(14) 3_656 ?
C11 C12 1.367(11) . ?
C11 C10 1.393(11) . ?
C12 C13 1.380(11) . ?
C10 C9 1.373(11) . ?
C1A O1 1.273(7) . ?
C1A O2 1.232(8) . ?
C7 O3 1.275(7) . ?
C7 O4 1.223(7) . ?

loop_
_geom_hbond_atom_site_label_D
_geom_hbond_atom_site_label_H
_geom_hbond_atom_site_label_A
_geom_hbond_distance_DH
_geom_hbond_distance_HA
_geom_hbond_distance_DA
_geom_hbond_angle_DHA
_geom_hbond_site_symmetry_A
_geom_hbond_publ_flag
O1W H1WA O2 0.85 2.70 2.840(12) 90.3 2_656 yes
O1W H1WA O2W 0.85 2.46 2.95(4) 117.8 3_656 yes
